data_4121636
loop_
_publ_author_name
'King, David M.'
'McMaster, Jonathan'
'Tuna, Floriana'
'McInnes, Eric J. L.'
'Lewis, William'
'Blake, Alexander J.'
'Liddle, Stephen T.'

_publ_section_title
;
 Synthesis and Characterization of an f-Block Terminal Parent Imido
 [U&#x2550;NH] Complex: A Masked Uranium(IV) Nitride.
;
_journal_issue 15
_journal_name_full 'Journal of the American Chemical Society'
_journal_page_first 5619
_journal_paper_doi 10.1021/ja502405e
_journal_volume 136
_journal_year 2014
_chemical_formula_moiety 'C66 H152 Cs2 N10 Si6 U2'
_chemical_formula_sum 'C66 H152 Cs2 N10 Si6 U2'
_chemical_formula_weight 1996.39
_chemical_name_systematic
;
 ?
;
_space_group_crystal_system orthorhombic
_space_group_IT_number 61
_space_group_name_Hall '-P 2ac 2ab'
_space_group_name_H-M_alt 'P b c a'
_symmetry_space_group_name_Hall '-P 2ac 2ab'
_symmetry_space_group_name_H-M 'P b c a'
_atom_sites_solution_hydrogens mixed
_atom_sites_solution_primary direct
_atom_sites_solution_secondary direct
_audit_creation_date 2014-02-16
_audit_creation_method
;
Olex2 1.2
(compiled 2014.02.11 svn.r2872 for OlexSys, GUI svn.r4767)
;
_cell_angle_alpha 90
_cell_angle_beta 90
_cell_angle_gamma 90
_cell_formula_units_Z 4
_cell_length_a 13.8289(5)
_cell_length_b 22.9287(9)
_cell_length_c 27.1901(13)
_cell_measurement_reflns_used 9253
_cell_measurement_temperature 120()
_cell_measurement_theta_max 28.6310
_cell_measurement_theta_min 3.4250
_cell_volume 8621.4(6)
_computing_cell_refinement
;
CrysAlisPro, Agilent Technologies,
Version 1.171.36.28 (release 01-02-2013 CrysAlis171 .NET)
(compiled Feb  1 2013,16:14:44)
;
_computing_data_collection
;
CrysAlisPro, Agilent Technologies,
Version 1.171.36.28 (release 01-02-2013 CrysAlis171 .NET)
(compiled Feb  1 2013,16:14:44)
;
_computing_data_reduction
;
CrysAlisPro, Agilent Technologies,
Version 1.171.36.28 (release 01-02-2013 CrysAlis171 .NET)
(compiled Feb  1 2013,16:14:44)
;
_computing_molecular_graphics 'Olex2 (Dolomanov et al., 2009)'
_computing_publication_material 'Olex2 (Dolomanov et al., 2009)'
_computing_structure_refinement 'ShelXL (Sheldrick, 2008)'
_diffrn_ambient_temperature 120(2)
_diffrn_detector_area_resol_mean 8.0750
_diffrn_measured_fraction_theta_full 0.998
_diffrn_measured_fraction_theta_max 0.891
_diffrn_measurement_device_type 'SuperNova, Dual, Cu at zero, Eos'
_diffrn_measurement_method '\w scans'
_diffrn_orient_matrix_UB_11 -0.0196596000
_diffrn_orient_matrix_UB_12 0.0106826000
_diffrn_orient_matrix_UB_13 0.0192950000
_diffrn_orient_matrix_UB_21 -0.0133933000
_diffrn_orient_matrix_UB_22 0.0207821000
_diffrn_orient_matrix_UB_23 -0.0234037000
_diffrn_orient_matrix_UB_31 -0.0106927000
_diffrn_orient_matrix_UB_32 -0.0456646000
_diffrn_orient_matrix_UB_33 -0.0061141000
_diffrn_radiation_monochromator mirror
_diffrn_radiation_type MoK\a
_diffrn_radiation_wavelength 0.71073
_diffrn_reflns_av_R_equivalents 0.0384
_diffrn_reflns_av_unetI/netI 0.0458
_diffrn_reflns_Laue_measured_fraction_full 0.998
_diffrn_reflns_Laue_measured_fraction_max 0.891
_diffrn_reflns_limit_h_max 18
_diffrn_reflns_limit_h_min -17
_diffrn_reflns_limit_k_max 29
_diffrn_reflns_limit_k_min -30
_diffrn_reflns_limit_l_max 36
_diffrn_reflns_limit_l_min -30
_diffrn_reflns_number 32577
_diffrn_reflns_point_group_measured_fraction_full 0.998
_diffrn_reflns_point_group_measured_fraction_max 0.891
_diffrn_reflns_theta_full 25.242
_diffrn_reflns_theta_max 28.915
_diffrn_reflns_theta_min 3.167
_diffrn_source 'SuperNova (Mo) X-ray Source'
_exptl_absorpt_coefficient_mu 4.708
_exptl_absorpt_correction_T_max 0.883
_exptl_absorpt_correction_T_min 0.232
_exptl_absorpt_correction_type gaussian
_exptl_absorpt_process_details
;
CrysAlisPro, Agilent Technologies,
Version 1.171.36.28 (release 01-02-2013 CrysAlis171 .NET)
(compiled Feb  1 2013,16:14:44)
Numerical absorption correction based on gaussian integration over
            a multifaceted crystal model
;
_exptl_crystal_colour pink
_exptl_crystal_colour_primary pink
_exptl_crystal_density_diffrn 1.538
_exptl_crystal_description block
_exptl_crystal_F_000 3984
_exptl_crystal_size_max 0.4316
_exptl_crystal_size_mid 0.2261
_exptl_crystal_size_min 0.1751
_refine_diff_density_max 6.097
_refine_diff_density_min -4.519
_refine_diff_density_rms 0.261
_refine_ls_extinction_method none
_refine_ls_goodness_of_fit_ref 1.224
_refine_ls_hydrogen_treatment mixed
_refine_ls_matrix_type full
_refine_ls_number_parameters 498
_refine_ls_number_reflns 10130
_refine_ls_number_restraints 1397
_refine_ls_restrained_S_all 1.174
_refine_ls_R_factor_all 0.1330
_refine_ls_R_factor_gt 0.1154
_refine_ls_shift/su_max 0.000
_refine_ls_shift/su_mean 0.000
_refine_ls_structure_factor_coef Fsqd
_refine_ls_weighting_details 'w=1/[\s^2^(Fo^2^)+433.3302P] where P=(Fo^2^+2Fc^2^)/3'
_refine_ls_weighting_scheme calc
_refine_ls_wR_factor_gt 0.2195
_refine_ls_wR_factor_ref 0.2274
_reflns_Friedel_coverage 0.000
_reflns_number_gt 8303
_reflns_number_total 10130
_reflns_threshold_expression 'I > 2\s(I)'
_cod_data_source_file ja502405e_si_002.cif
_cod_data_source_block 2e
_cod_depositor_comments 'Adding full bibliography for 4121632--4121637.cif.'
_cod_database_code 4121636
_nottingham_internal_coll_name UDKIOZ
_nottingham_internal_coll_number 12751
_nottingham_internal_coll_client DK/STL
_nottingham_internal_coll_type custom
_nottingham_internal_coll_frame_time 28
_nottingham_internal_coll_frame_width 1
_nottingham_internal_coll_frame_method \w
_nottingham_internal_coll_user DMK
_nottingham_internal_coll_date 27/08/2013
_nottingham_internal_coll_location NOTTS
_nottingham_internal_process_user DMK
_nottingham_internal_process_date 28/08/2013
_nottingham_internal_solution_user DMK
_nottingham_internal_solution_date 28/08/2013
_nottingham_internal_refinement_user DMK
_nottingham_internal_refinement_date 28/08/2013
_nottingham_internal_self_validation_user DMK
_nottingham_internal_self_validation_date 14/02/2014
_shelxl_version_number 2014-1
_chemical_oxdiff_formula 'C66 H152 N10 Cs2 Si6 U2'
_chemical_oxdiff_usercomment 'UDKIOZ #12751 IN FOMBLIN FILM ON MICROMOUNT FOR DMK/STL'
_shelx_space_group_comment
;
The symmetry employed for this shelxl refinement is uniquely defined
by the following loop, which should always be used as a source of
symmetry information in preference to the above space-group names.
They are only intended as comments.
;
_reflns_odcompleteness_completeness 99.62
_reflns_odcompleteness_iscentric 1
_reflns_odcompleteness_theta 26.32
_olex2_refinement_description
;
1. Fixed Uiso
 At 1.2 times of:
  All C(H) groups, All C(H,H) groups
 At 1.5 times of:
  All C(H,H,H) groups
2. Restrained distances
 N5-H5
 0.98 with sigma of 0.01
 U1-H5
 2.5 with sigma of 0.02
 U1-N1 \\sim U1-N2 \\sim U1-N3
 with sigma of 0.02
 N2-C21 \\sim N3-C32 \\sim N1-C10
 with sigma of 0.02
 C21-C22 \\sim C32-C33 \\sim C10-C11
 with sigma of 0.02
 N4-C33 \\sim N4-C11 \\sim N4-C22
 with sigma of 0.02
 Si2-N2 \\sim Si3-N3 \\sim Si1-N1
 with sigma of 0.02
 Si3-C26A \\sim Si3-C23A \\sim Si3-C29A \\sim Si2-C18 \\sim Si2-C12 \\sim
Si2-C15 \\sim Si1-C1 \\sim Si1-
 C7 \\sim Si1-C4
 with sigma of 0.02
 C29A-C31A \\sim C30A-C29A \\sim C23A-C24A \\sim C23A-C25A \\sim C26A-C28A
\\sim C26A-C27A \\sim C20-
 C18 \\sim C19-C18 \\sim C14-C12 \\sim C13-C12 \\sim C17-C15 \\sim C15-C16
\\sim C8-C7 \\sim C9-C7 \\sim C2-C1
 \\sim C3-C1 \\sim C6-C4 \\sim C5-C4
 with sigma of 0.02
 C3-C2 \\sim C5-C6 \\sim C9-C8 \\sim C24A-C25A \\sim C28A-C27A \\sim C31A-C30A
\\sim C19-C20 \\sim C17-C16
 \\sim C14-C13
 with sigma of 0.02
 C16-Si2 \\sim Si2-C17 \\sim C13-Si2 \\sim Si2-C14 \\sim C19-Si2 \\sim Si2-C20
\\sim C8-Si1 \\sim Si1-C9 ~
 C2-Si1 \\sim Si1-C3 \\sim C6-Si1 \\sim Si1-C5 \\sim C25A-Si3 \\sim Si3-C24A
\\sim C28A-Si3 \\sim Si3-C27A
 \\sim C31A-Si3 \\sim Si3-C30A
 with sigma of 0.02
 Si3-C29 \\sim Si3-C29A \\sim Si3-C23A \\sim Si3-C23 \\sim Si3-C26 \\sim
Si3-C26A
 with sigma of 0.02
 C26A-C27A \\sim C28-C26 \\sim C26A-C28A \\sim C26-C27 \\sim C23-C24 \\sim
C23-C25 \\sim C23A-C25A ~
 C23A-C24A \\sim C29-C30 \\sim C29-C31 \\sim C29A-C30A \\sim C29A-C31A
 with sigma of 0.02
 C27A-C28A \\sim C28-C27 \\sim C25-C24 \\sim C25A-C24A \\sim C30A-C31A \\sim
C31-C30
 with sigma of 0.02
 C30-Si3 \\sim Si3-C31 \\sim C30A-Si3 \\sim Si3-C31A \\sim C27-Si3 \\sim
Si3-C28 \\sim C27A-Si3 \\sim Si3-
 C28A \\sim C24A-Si3 \\sim Si3-C25A \\sim C24-Si3 \\sim Si3-C25
 with sigma of 0.02
3. Uiso/Uaniso restraints and constraints
Si3 \\sim C27A \\sim C26A \\sim C23A \\sim C30A \\sim C24A \\sim C25A \\sim C30
\\sim C29 \\sim C23 \\sim C24 \\sim C25 \\sim C27 \\sim C26 \\sim C31 \\sim
C31A \\sim C28A \\sim C28 \\sim C29A: within 2A with sigma of 0.01 and sigma
for terminal atoms of 0.02
4. Rigid body (RIGU) restrains
 All non-hydrogen atoms
 with sigma for 1-2 distances of 0.004 and sigma for 1-3 distances of 0.004
5. Others
 Sof(C23)=Sof(H23)=Sof(C24)=Sof(H24A)=Sof(H24B)=Sof(H24C)=Sof(C25)=Sof(H25A)=
 Sof(H25B)=Sof(H25C)=Sof(C26)=Sof(H26)=Sof(C27)=Sof(H27A)=Sof(H27B)=Sof(H27C)=
 Sof(C28)=Sof(H28A)=Sof(H28B)=Sof(H28C)=Sof(C29)=Sof(H29)=Sof(C30)=Sof(H30A)=
 Sof(H30B)=Sof(H30C)=Sof(C31)=Sof(H31A)=Sof(H31B)=Sof(H31C)=1-FVAR(1)
 Sof(C23A)=Sof(H23A)=Sof(C24A)=Sof(H24D)=Sof(H24E)=Sof(H24F)=Sof(C25A)=
 Sof(H25D)=Sof(H25E)=Sof(H25F)=Sof(C26A)=Sof(H26A)=Sof(C27A)=Sof(H27D)=
 Sof(H27E)=Sof(H27F)=Sof(C28A)=Sof(H28D)=Sof(H28E)=Sof(H28F)=Sof(C29A)=
 Sof(H29A)=Sof(C30A)=Sof(H30D)=Sof(H30E)=Sof(H30F)=Sof(C31A)=Sof(H31D)=
 Sof(H31E)=Sof(H31F)=FVAR(1)
6.a Ternary CH refined with riding coordinates:
 C1(H1), C4(H4), C7(H7), C12(H12), C15(H15), C18(H18), C23(H23), C23A(H23A),
 C26(H26), C26A(H26A), C29(H29), C29A(H29A)
6.b Secondary CH2 refined with riding coordinates:
 C10(H10A,H10B), C11(H11A,H11B), C21(H21A,H21B), C22(H22A,H22B), C32(H32A,
 H32B), C33(H33A,H33B)
6.c Idealised Me refined as rotating group:
 C2(H2A,H2B,H2C), C3(H3A,H3B,H3C), C5(H5A,H5B,H5C), C6(H6A,H6B,H6C), C8(H8A,
 H8B,H8C), C9(H9A,H9B,H9C), C13(H13A,H13B,H13C), C14(H14A,H14B,H14C), C16(H16A,
 H16B,H16C), C17(H17A,H17B,H17C), C19(H19A,H19B,H19C), C20(H20A,H20B,H20C),
 C24(H24A,H24B,H24C), C24A(H24D,H24E,H24F), C25(H25A,H25B,H25C), C25A(H25D,H25E,
 H25F), C27(H27A,H27B,H27C), C27A(H27D,H27E,H27F), C28(H28A,H28B,H28C),
 C28A(H28D,H28E,H28F), C30(H30A,H30B,H30C), C30A(H30D,H30E,H30F), C31(H31A,H31B,
 H31C), C31A(H31D,H31E,H31F)
;

loop_
_space_group_symop_operation_xyz
'x, y, z'
'-x+1/2, -y, z+1/2'
'x+1/2, -y+1/2, -z'
'-x, y+1/2, -z+1/2'
'-x, -y, -z'
'x-1/2, y, -z-1/2'
'-x-1/2, y-1/2, z'
'x, -y-1/2, z-1/2'

loop_
_atom_site_label
_atom_site_type_symbol
_atom_site_fract_x
_atom_site_fract_y
_atom_site_fract_z
_atom_site_U_iso_or_equiv
_atom_site_adp_type
_atom_site_occupancy
_atom_site_site_symmetry_order
_atom_site_calc_flag
_atom_site_refinement_flags_posn
_atom_site_refinement_flags_occupancy
_atom_site_disorder_assembly
_atom_site_disorder_group
U1 U 0.89571(3) 0.42481(2) 0.37482(2) 0.02444(15) Uani 1 1 d D . . .
Cs1 Cs 0.87144(13) 0.55262(11) 0.50202(6) 0.1010(7) Uani 1 1 d . . . .
Si1 Si 1.0301(3) 0.2852(2) 0.3789(2) 0.0588(16) Uani 1 1 d . . . .
Si2 Si 0.6316(3) 0.42363(19) 0.40448(15) 0.0319(9) Uani 1 1 d . . . .
Si3 Si 1.0093(4) 0.5640(2) 0.3353(2) 0.0577(14) Uani 1 1 d . . . .
N1 N 0.9444(8) 0.3301(5) 0.3533(5) 0.043(3) Uani 1 1 d . . . .
N2 N 0.7276(7) 0.4337(5) 0.3653(4) 0.024(2) Uani 1 1 d . . . .
N3 N 0.9756(9) 0.4933(5) 0.3246(4) 0.034(2) Uani 1 1 d . . . .
N4 N 0.8489(7) 0.4037(5) 0.2816(5) 0.032(2) Uani 1 1 d . . . .
N5 N 0.9291(11) 0.4409(7) 0.4475(5) 0.047(3) Uani 1 1 d D . . .
H5 H 0.879(13) 0.421(11) 0.4664(8) 0.17(14) Uiso 1 1 d D . . .
C1 C 1.0850(13) 0.2352(7) 0.3317(6) 0.070(5) Uani 1 1 d . . . .
H1 H 1.0300 0.2119 0.3181 0.084 Uiso 1 1 calc R . . .
C2 C 1.1570(19) 0.1905(10) 0.3524(9) 0.114(10) Uani 1 1 d . . . .
H2A H 1.1296 0.1724 0.3819 0.170 Uiso 1 1 calc GR . . .
H2B H 1.2175 0.2103 0.3610 0.170 Uiso 1 1 calc GR . . .
H2C H 1.1697 0.1605 0.3276 0.170 Uiso 1 1 calc GR . . .
C3 C 1.1317(16) 0.2655(8) 0.2872(6) 0.081(7) Uani 1 1 d . . . .
H3A H 1.1951 0.2809 0.2966 0.121 Uiso 1 1 calc GR . . .
H3B H 1.0901 0.2976 0.2762 0.121 Uiso 1 1 calc GR . . .
H3C H 1.1395 0.2374 0.2604 0.121 Uiso 1 1 calc GR . . .
C4 C 1.1239(10) 0.3335(7) 0.4084(6) 0.060(4) Uani 1 1 d . . . .
H4 H 1.0870 0.3589 0.4317 0.072 Uiso 1 1 calc R . . .
C5 C 1.1992(13) 0.3030(10) 0.4400(9) 0.104(9) Uani 1 1 d . . . .
H5A H 1.2076 0.2628 0.4284 0.157 Uiso 1 1 calc GR . . .
H5B H 1.1776 0.3026 0.4743 0.157 Uiso 1 1 calc GR . . .
H5C H 1.2609 0.3239 0.4376 0.157 Uiso 1 1 calc GR . . .
C6 C 1.1729(13) 0.3758(9) 0.3727(8) 0.077(7) Uani 1 1 d . . . .
H6A H 1.1236 0.3960 0.3532 0.115 Uiso 1 1 calc GR . . .
H6B H 1.2160 0.3541 0.3507 0.115 Uiso 1 1 calc GR . . .
H6C H 1.2106 0.4045 0.3913 0.115 Uiso 1 1 calc GR . . .
C7 C 0.9803(13) 0.2368(7) 0.4292(6) 0.077(5) Uani 1 1 d . . . .
H7 H 1.0318 0.2076 0.4371 0.092 Uiso 1 1 calc R . . .
C8 C 0.9574(17) 0.2689(9) 0.4770(6) 0.085(6) Uani 1 1 d . . . .
H8A H 0.9188 0.3037 0.4697 0.127 Uiso 1 1 calc GR . . .
H8B H 1.0179 0.2805 0.4930 0.127 Uiso 1 1 calc GR . . .
H8C H 0.9209 0.2431 0.4989 0.127 Uiso 1 1 calc GR . . .
C9 C 0.8911(14) 0.2020(8) 0.4126(8) 0.086(6) Uani 1 1 d . . . .
H9A H 0.9075 0.1788 0.3836 0.128 Uiso 1 1 calc GR . . .
H9B H 0.8386 0.2290 0.4045 0.128 Uiso 1 1 calc GR . . .
H9C H 0.8703 0.1761 0.4393 0.128 Uiso 1 1 calc GR . . .
C10 C 0.8803(12) 0.3061(7) 0.3155(6) 0.051(4) Uani 1 1 d . . . .
H10A H 0.8133 0.3045 0.3282 0.061 Uiso 1 1 calc R . . .
H10B H 0.9008 0.2660 0.3071 0.061 Uiso 1 1 calc R . . .
C11 C 0.8841(13) 0.3442(7) 0.2700(7) 0.050(3) Uani 1 1 d . . . .
H11A H 0.9514 0.3464 0.2577 0.060 Uiso 1 1 calc R . . .
H11B H 0.8435 0.3269 0.2438 0.060 Uiso 1 1 calc R . . .
C12 C 0.6784(11) 0.3912(7) 0.4637(4) 0.046(4) Uani 1 1 d . . . .
H12 H 0.7372 0.4145 0.4722 0.055 Uiso 1 1 calc R . . .
C13 C 0.7133(16) 0.3282(7) 0.4594(6) 0.068(6) Uani 1 1 d . . . .
H13A H 0.7584 0.3248 0.4317 0.101 Uiso 1 1 calc GR . . .
H13B H 0.6578 0.3024 0.4539 0.101 Uiso 1 1 calc GR . . .
H13C H 0.7462 0.3168 0.4898 0.101 Uiso 1 1 calc GR . . .
C14 C 0.6112(16) 0.3971(11) 0.5081(5) 0.083(7) Uani 1 1 d . . . .
H14A H 0.5565 0.3703 0.5044 0.124 Uiso 1 1 calc GR . . .
H14B H 0.5871 0.4372 0.5100 0.124 Uiso 1 1 calc GR . . .
H14C H 0.6469 0.3876 0.5382 0.124 Uiso 1 1 calc GR . . .
C15 C 0.5330(9) 0.3780(6) 0.3750(6) 0.045(3) Uani 1 1 d . . . .
H15 H 0.5138 0.3994 0.3444 0.054 Uiso 1 1 calc R . . .
C16 C 0.5649(13) 0.3177(7) 0.3580(8) 0.067(6) Uani 1 1 d . . . .
H16A H 0.5745 0.2925 0.3867 0.101 Uiso 1 1 calc GR . . .
H16B H 0.6256 0.3209 0.3396 0.101 Uiso 1 1 calc GR . . .
H16C H 0.5150 0.3008 0.3367 0.101 Uiso 1 1 calc GR . . .
C17 C 0.4409(11) 0.3731(10) 0.4059(9) 0.086(8) Uani 1 1 d . . . .
H17A H 0.4145 0.4121 0.4120 0.129 Uiso 1 1 calc GR . . .
H17B H 0.4562 0.3544 0.4374 0.129 Uiso 1 1 calc GR . . .
H17C H 0.3930 0.3496 0.3883 0.129 Uiso 1 1 calc GR . . .
C18 C 0.5710(11) 0.4948(6) 0.4224(5) 0.045(3) Uani 1 1 d . . . .
H18 H 0.5173 0.4848 0.4456 0.054 Uiso 1 1 calc R . . .
C19 C 0.6392(13) 0.5365(7) 0.4499(7) 0.060(5) Uani 1 1 d . . . .
H19A H 0.6938 0.5467 0.4285 0.089 Uiso 1 1 calc GR . . .
H19B H 0.6634 0.5174 0.4797 0.089 Uiso 1 1 calc GR . . .
H19C H 0.6040 0.5720 0.4589 0.089 Uiso 1 1 calc GR . . .
C20 C 0.5256(13) 0.5275(7) 0.3790(6) 0.055(5) Uani 1 1 d . . . .
H20A H 0.4736 0.5038 0.3648 0.082 Uiso 1 1 calc GR . . .
H20B H 0.5751 0.5348 0.3540 0.082 Uiso 1 1 calc GR . . .
H20C H 0.4991 0.5647 0.3905 0.082 Uiso 1 1 calc GR . . .
C21 C 0.7039(10) 0.4507(6) 0.3146(5) 0.030(3) Uani 1 1 d . . . .
H21A H 0.7322 0.4895 0.3076 0.036 Uiso 1 1 calc R . . .
H21B H 0.6329 0.4539 0.3111 0.036 Uiso 1 1 calc R . . .
C22 C 0.7421(9) 0.4068(7) 0.2774(5) 0.031(3) Uani 1 1 d . . . .
H22A H 0.7135 0.3680 0.2838 0.037 Uiso 1 1 calc R . . .
H22B H 0.7237 0.4190 0.2437 0.037 Uiso 1 1 calc R . . .
C23_b C 1.1378(13) 0.5649(13) 0.3583(9) 0.063(3) Uani 0.503(15) 1 d . P A 2
H23_b H 1.1568 0.6070 0.3571 0.076 Uiso 0.503(15) 1 calc R P A 2
C23A_a C 1.0905(19) 0.5629(11) 0.3914(9) 0.065(3) Uani 0.497(15) 1 d . P A 1
H23A_a H 1.0497 0.5477 0.4189 0.078 Uiso 0.497(15) 1 calc R P A 1
C24_b C 1.149(2) 0.5480(19) 0.4122(9) 0.067(4) Uani 0.503(15) 1 d . P A 2
H24A_b H 1.0945 0.5240 0.4225 0.100 Uiso 0.503(15) 1 calc GR P A 2
H24B_b H 1.1519 0.5834 0.4325 0.100 Uiso 0.503(15) 1 calc GR P A 2
H24C_b H 1.2095 0.5259 0.4164 0.100 Uiso 0.503(15) 1 calc GR P A 2
C24A_a C 1.127(3) 0.6220(13) 0.4085(13) 0.069(6) Uani 0.497(15) 1 d . P A 1
H24D_a H 1.0754 0.6430 0.4254 0.104 Uiso 0.497(15) 1 calc GR P A 1
H24E_a H 1.1489 0.6447 0.3799 0.104 Uiso 0.497(15) 1 calc GR P A 1
H24F_a H 1.1818 0.6165 0.4311 0.104 Uiso 0.497(15) 1 calc GR P A 1
C25_b C 1.2122(13) 0.5344(17) 0.3264(12) 0.066(6) Uani 0.503(15) 1 d . P A 2
H25A_b H 1.2084 0.5496 0.2928 0.098 Uiso 0.503(15) 1 calc GR P A 2
H25B_b H 1.1993 0.4924 0.3262 0.098 Uiso 0.503(15) 1 calc GR P A 2
H25C_b H 1.2770 0.5416 0.3397 0.098 Uiso 0.503(15) 1 calc GR P A 2
C25A_a C 1.176(2) 0.5202(14) 0.3869(15) 0.068(4) Uani 0.497(15) 1 d . P A 1
H25D_a H 1.2088 0.5265 0.3555 0.102 Uiso 0.497(15) 1 calc GR P A 1
H25E_a H 1.1516 0.4801 0.3884 0.102 Uiso 0.497(15) 1 calc GR P A 1
H25F_a H 1.2212 0.5269 0.4140 0.102 Uiso 0.497(15) 1 calc GR P A 1
C26_b C 1.066(2) 0.6119(10) 0.2872(8) 0.063(4) Uani 0.503(15) 1 d . P A 2
H26_b H 1.1348 0.5993 0.2850 0.076 Uiso 0.503(15) 1 calc R P A 2
C26A_a C 1.033(2) 0.5994(12) 0.2739(8) 0.062(4) Uani 0.497(15) 1 d . P A 1
H26A_a H 1.0822 0.5741 0.2573 0.074 Uiso 0.497(15) 1 calc R P A 1
C27_b C 1.068(4) 0.6770(9) 0.3008(12) 0.066(6) Uani 0.503(15) 1 d . P A 2
H27A_b H 1.1199 0.6838 0.3249 0.100 Uiso 0.503(15) 1 calc GR P A 2
H27B_b H 1.0061 0.6885 0.3148 0.100 Uiso 0.503(15) 1 calc GR P A 2
H27C_b H 1.0813 0.7001 0.2712 0.100 Uiso 0.503(15) 1 calc GR P A 2
C27A_a C 1.079(3) 0.6600(14) 0.2764(12) 0.066(5) Uani 0.497(15) 1 d . P A 1
H27D_a H 1.1278 0.6607 0.3024 0.098 Uiso 0.497(15) 1 calc GR P A 1
H27E_a H 1.0286 0.6890 0.2836 0.098 Uiso 0.497(15) 1 calc GR P A 1
H27F_a H 1.1091 0.6692 0.2447 0.098 Uiso 0.497(15) 1 calc GR P A 1
C28_b C 1.024(4) 0.6048(16) 0.2354(7) 0.076(5) Uani 0.503(15) 1 d . P A 2
H28A_b H 0.9645 0.5822 0.2369 0.114 Uiso 0.503(15) 1 calc GR P A 2
H28B_b H 1.0715 0.5844 0.2147 0.114 Uiso 0.503(15) 1 calc GR P A 2
H28C_b H 1.0110 0.6434 0.2214 0.114 Uiso 0.503(15) 1 calc GR P A 2
C28A_a C 0.946(3) 0.6012(17) 0.2387(10) 0.069(7) Uani 0.497(15) 1 d . P A 1
H28D_a H 0.8890 0.6159 0.2564 0.103 Uiso 0.497(15) 1 calc GR P A 1
H28E_a H 0.9324 0.5618 0.2265 0.103 Uiso 0.497(15) 1 calc GR P A 1
H28F_a H 0.9602 0.6270 0.2109 0.103 Uiso 0.497(15) 1 calc GR P A 1
C29_b C 0.9237(16) 0.6005(12) 0.3788(10) 0.066(3) Uani 0.503(15) 1 d . P A 2
H29_b H 0.9109 0.5715 0.4055 0.080 Uiso 0.503(15) 1 calc R P A 2
C29A_a C 0.8991(15) 0.5932(13) 0.3679(10) 0.065(3) Uani 0.497(15) 1 d . P A 1
H29A_a H 0.8733 0.5600 0.3877 0.078 Uiso 0.497(15) 1 calc R P A 1
C30_b C 0.966(3) 0.6547(15) 0.4046(14) 0.071(4) Uani 0.503(15) 1 d . P A 2
H30A_b H 0.9910 0.6817 0.3799 0.106 Uiso 0.503(15) 1 calc GR P A 2
H30B_b H 1.0178 0.6428 0.4268 0.106 Uiso 0.503(15) 1 calc GR P A 2
H30C_b H 0.9144 0.6740 0.4235 0.106 Uiso 0.503(15) 1 calc GR P A 2
C30A_a C 0.919(2) 0.6423(17) 0.4048(12) 0.075(5) Uani 0.497(15) 1 d . P A 1
H30D_a H 0.9360 0.6781 0.3870 0.112 Uiso 0.497(15) 1 calc GR P A 1
H30E_a H 0.9733 0.6310 0.4262 0.112 Uiso 0.497(15) 1 calc GR P A 1
H30F_a H 0.8616 0.6491 0.4249 0.112 Uiso 0.497(15) 1 calc GR P A 1
C31_b C 0.8250(15) 0.6149(19) 0.3565(16) 0.073(5) Uani 0.503(15) 1 d . P A 2
H31A_b H 0.7772 0.5862 0.3677 0.109 Uiso 0.503(15) 1 calc GR P A 2
H31B_b H 0.8295 0.6137 0.3205 0.109 Uiso 0.503(15) 1 calc GR P A 2
H31C_b H 0.8050 0.6540 0.3670 0.109 Uiso 0.503(15) 1 calc GR P A 2
C31A_a C 0.8171(16) 0.6112(18) 0.3335(14) 0.063(6) Uani 0.497(15) 1 d . P A 1
H31D_a H 0.8149 0.5845 0.3053 0.095 Uiso 0.497(15) 1 calc GR P A 1
H31E_a H 0.8283 0.6510 0.3217 0.095 Uiso 0.497(15) 1 calc GR P A 1
H31F_a H 0.7555 0.6095 0.3512 0.095 Uiso 0.497(15) 1 calc GR P A 1
C32 C 0.9916(11) 0.4682(8) 0.2760(6) 0.044(4) Uani 1 1 d . . . .
H32A H 1.0356 0.4343 0.2790 0.053 Uiso 1 1 calc R . . .
H32B H 1.0236 0.4975 0.2548 0.053 Uiso 1 1 calc R . . .
C33 C 0.8978(10) 0.4485(7) 0.2515(6) 0.041(3) Uani 1 1 d . . . .
H33A H 0.8544 0.4824 0.2471 0.050 Uiso 1 1 calc R . . .
H33B H 0.9123 0.4322 0.2185 0.050 Uiso 1 1 calc R . . .

loop_
_atom_site_aniso_label
_atom_site_aniso_U_11
_atom_site_aniso_U_22
_atom_site_aniso_U_33
_atom_site_aniso_U_23
_atom_site_aniso_U_13
_atom_site_aniso_U_12
U1 0.0202(2) 0.0217(2) 0.0314(3) 0.0078(2) -0.0064(2) -0.0056(2)
Cs1 0.0719(10) 0.166(2) 0.0647(10) -0.0136(11) -0.0391(8) -0.0229(12)
Si1 0.027(2) 0.043(3) 0.106(4) 0.040(3) 0.025(2) 0.0154(19)
Si2 0.0218(17) 0.043(2) 0.0310(19) -0.0033(18) 0.0027(15) 0.0094(17)
Si3 0.066(3) 0.039(2) 0.068(3) 0.020(2) -0.023(3) -0.028(2)
N1 0.023(5) 0.029(5) 0.076(7) 0.005(4) 0.007(4) -0.001(4)
N2 0.024(4) 0.026(5) 0.024(4) -0.003(4) 0.000(3) 0.005(3)
N3 0.027(5) 0.038(4) 0.036(5) 0.014(4) -0.008(4) -0.015(4)
N4 0.015(4) 0.043(5) 0.038(5) -0.012(4) 0.002(3) -0.001(3)
N5 0.039(7) 0.071(8) 0.031(5) 0.014(5) -0.009(5) -0.030(6)
C1 0.054(9) 0.043(7) 0.112(9) 0.038(6) 0.041(7) 0.022(6)
C2 0.100(16) 0.103(15) 0.138(17) 0.068(13) 0.069(13) 0.073(14)
C3 0.071(14) 0.052(11) 0.119(12) 0.037(10) 0.051(11) 0.026(10)
C4 0.030(6) 0.064(8) 0.085(9) 0.048(6) 0.007(6) 0.008(6)
C5 0.045(9) 0.137(18) 0.131(17) 0.097(15) -0.004(10) 0.006(11)
C6 0.041(9) 0.094(13) 0.096(14) 0.063(12) -0.013(9) -0.017(9)
C7 0.062(10) 0.055(8) 0.114(9) 0.039(7) 0.037(8) 0.011(7)
C8 0.070(14) 0.069(12) 0.115(10) 0.032(9) 0.046(9) -0.007(11)
C9 0.071(11) 0.058(11) 0.128(15) 0.023(10) 0.048(10) 0.002(9)
C10 0.029(7) 0.038(6) 0.086(8) -0.015(5) 0.005(6) 0.010(5)
C11 0.029(7) 0.047(6) 0.074(8) -0.020(5) 0.000(6) 0.003(5)
C12 0.024(7) 0.078(9) 0.036(6) 0.015(6) 0.003(5) 0.011(6)
C13 0.065(13) 0.088(9) 0.049(10) 0.028(8) 0.018(9) 0.029(9)
C14 0.073(13) 0.132(17) 0.043(8) 0.023(9) 0.025(8) 0.027(13)
C15 0.029(6) 0.053(7) 0.052(8) 0.001(6) -0.008(5) 0.000(5)
C16 0.059(11) 0.053(8) 0.089(15) -0.008(8) 0.016(10) -0.009(7)
C17 0.046(8) 0.100(16) 0.112(17) -0.029(13) 0.024(10) -0.019(9)
C18 0.036(7) 0.051(6) 0.047(7) -0.008(5) 0.007(6) 0.012(5)
C19 0.051(9) 0.062(9) 0.065(11) -0.019(8) -0.001(8) 0.008(7)
C20 0.051(10) 0.054(9) 0.060(9) -0.006(7) -0.001(8) 0.016(8)
C21 0.022(6) 0.041(7) 0.026(5) 0.000(4) -0.002(4) 0.006(5)
C22 0.017(5) 0.049(7) 0.028(5) -0.008(5) -0.002(4) -0.002(4)
C23_b 0.068(6) 0.053(6) 0.067(6) 0.015(6) -0.022(5) -0.025(5)
C23A_a 0.071(6) 0.056(6) 0.068(6) 0.017(5) -0.022(5) -0.024(5)
C24_b 0.071(7) 0.061(8) 0.068(7) 0.013(6) -0.023(6) -0.021(7)
C24A_a 0.075(11) 0.062(9) 0.070(11) 0.013(8) -0.014(10) -0.027(8)
C25_b 0.067(9) 0.059(12) 0.071(10) 0.011(9) -0.023(8) -0.025(9)
C25A_a 0.073(7) 0.060(7) 0.070(8) 0.014(7) -0.024(6) -0.021(6)
C26_b 0.070(7) 0.046(6) 0.073(6) 0.022(5) -0.021(6) -0.030(6)
C26A_a 0.068(7) 0.047(6) 0.071(6) 0.024(5) -0.021(6) -0.030(6)
C27_b 0.076(12) 0.047(8) 0.077(11) 0.023(7) -0.022(10) -0.031(7)
C27A_a 0.073(10) 0.047(8) 0.077(10) 0.024(8) -0.020(9) -0.033(8)
C28_b 0.084(11) 0.063(10) 0.082(8) 0.020(7) -0.023(8) -0.031(10)
C28A_a 0.071(11) 0.056(12) 0.080(10) 0.029(10) -0.026(9) -0.033(10)
C29_b 0.074(6) 0.052(6) 0.073(6) 0.003(5) -0.023(5) -0.020(5)
C29A_a 0.073(6) 0.050(6) 0.073(6) 0.003(5) -0.023(5) -0.020(5)
C30_b 0.078(8) 0.056(7) 0.077(8) 0.000(6) -0.023(7) -0.020(6)
C30A_a 0.085(10) 0.057(9) 0.081(9) -0.004(8) -0.030(8) -0.018(8)
C31_b 0.079(8) 0.058(10) 0.082(10) -0.009(9) -0.030(7) -0.012(7)
C31A_a 0.075(9) 0.047(10) 0.068(10) -0.007(9) -0.023(8) -0.010(8)
C32 0.027(6) 0.061(8) 0.044(6) 0.006(5) -0.006(5) -0.017(6)
C33 0.023(6) 0.064(7) 0.037(6) -0.006(5) 0.000(5) -0.010(5)

loop_
_atom_type_symbol
_atom_type_description
_atom_type_scat_dispersion_real
_atom_type_scat_dispersion_imag
_atom_type_scat_source
C C 0.0033 0.0016 'International Tables Vol C Tables 4.2.6.8 and 6.1.1.4'
H H 0.0000 0.0000 'International Tables Vol C Tables 4.2.6.8 and 6.1.1.4'
Cs Cs -0.3680 2.1192 'International Tables Vol C Tables 4.2.6.8 and 6.1.1.4'
N N 0.0061 0.0033 'International Tables Vol C Tables 4.2.6.8 and 6.1.1.4'
Si Si 0.0817 0.0704 'International Tables Vol C Tables 4.2.6.8 and 6.1.1.4'
U U -9.6767 9.6646 'International Tables Vol C Tables 4.2.6.8 and 6.1.1.4'

loop_
_geom_angle_atom_site_label_1
_geom_angle_atom_site_label_2
_geom_angle_atom_site_label_3
_geom_angle
_geom_angle_site_symmetry_1
_geom_angle_site_symmetry_3
Cs1 U1 H5 50(3) 5_766 .
N1 U1 Cs1 94.8(3) . 5_766
N1 U1 N2 109.7(4) . .
N1 U1 N3 109.7(5) . .
N1 U1 N4 70.4(4) . .
N1 U1 H5 104(7) . .
N2 U1 Cs1 138.7(2) . 5_766
N2 U1 N3 110.0(4) . .
N2 U1 N4 70.7(3) . .
N2 U1 H5 91(5) . .
N3 U1 Cs1 91.1(3) . 5_766
N3 U1 N4 71.5(4) . .
N3 U1 H5 130(3) . .
N4 U1 Cs1 150.5(2) . 5_766
N4 U1 H5 156.7(7) . .
N5 U1 Cs1 30.7(4) . 5_766
N5 U1 N1 109.9(6) . .
N5 U1 N2 108.1(5) . .
N5 U1 N3 109.4(5) . .
N5 U1 N4 178.8(5) . .
N5 U1 H5 22.2(5) . .
U1 Cs1 H5 108(3) 5_766 .
Cs1 Cs1 U1 60.70(3) 5_766 5_766
Cs1 Cs1 H5 55(3) 5_766 .
N5 Cs1 U1 105.1(3) . 5_766
N5 Cs1 U1 19.9(3) 5_766 5_766
N5 Cs1 Cs1 45.5(3) 5_766 5_766
N5 Cs1 Cs1 45.8(3) . 5_766
N5 Cs1 N5 91.3(4) . 5_766
N5 Cs1 H5 99(3) 5_766 .
N5 Cs1 H5 17.9(12) . .
N5 Cs1 C4 159.4(3) . 5_766
N5 Cs1 C4 69.2(4) 5_766 5_766
N5 Cs1 C5 175.6(4) . 5_766
N5 Cs1 C5 90.2(4) 5_766 5_766
N5 Cs1 C6 74.2(4) 5_766 5_766
N5 Cs1 C6 146.1(4) . 5_766
N5 Cs1 C24_b 77.3(7) . 5_766
N5 Cs1 C24_b 78.3(5) 5_766 5_766
N5 Cs1 C25A_a 78.9(5) 5_766 5_766
N5 Cs1 C25A_a 93.8(6) . 5_766
N5 Cs1 C29_b 75.7(4) . .
N5 Cs1 C29_b 102.7(5) 5_766 .
N5 Cs1 C30_b 88.5(6) 5_766 .
N5 Cs1 C30_b 95.1(4) . .
C4 Cs1 U1 54.4(2) 5_766 5_766
C4 Cs1 Cs1 114.4(2) 5_766 5_766
C4 Cs1 H5 154.6(19) 5_766 .
C4 Cs1 C5 23.6(2) 5_766 5_766
C4 Cs1 C6 23.5(2) 5_766 5_766
C4 Cs1 C29_b 114.1(4) 5_766 .
C4 Cs1 C30_b 91.1(3) 5_766 .
C5 Cs1 U1 77.47(19) 5_766 5_766
C5 Cs1 Cs1 135.5(2) 5_766 5_766
C5 Cs1 H5 164.9(19) 5_766 .
C5 Cs1 C6 38.3(3) 5_766 5_766
C6 Cs1 U1 55.0(3) 5_766 5_766
C6 Cs1 Cs1 113.3(3) 5_766 5_766
C6 Cs1 H5 133.2(10) 5_766 .
C24_b Cs1 U1 68.3(5) 5_766 5_766
C24_b Cs1 Cs1 72.4(6) 5_766 5_766
C24_b Cs1 H5 63.4(14) 5_766 .
C24_b Cs1 C4 91.8(7) 5_766 5_766
C24_b Cs1 C5 107.1(8) 5_766 5_766
C24_b Cs1 C6 69.9(7) 5_766 5_766
C24_b Cs1 C29_b 152.9(8) 5_766 .
C24_b Cs1 C30_b 164.5(8) 5_766 .
C25A_a Cs1 U1 64.2(4) 5_766 5_766
C25A_a Cs1 Cs1 84.8(4) 5_766 5_766
C25A_a Cs1 H5 79.4(11) 5_766 .
C25A_a Cs1 C4 76.4(6) 5_766 5_766
C25A_a Cs1 C5 90.6(6) 5_766 5_766
C25A_a Cs1 C6 53.8(6) 5_766 5_766
C29_b Cs1 U1 119.6(4) . 5_766
C29_b Cs1 Cs1 88.9(3) . 5_766
C29_b Cs1 H5 90.0(10) . .
C29_b Cs1 C5 99.9(5) . 5_766
C29_b Cs1 C6 136.8(4) . 5_766
C29_b Cs1 C30_b 24.0(3) . .
C30_b Cs1 U1 101.4(5) . 5_766
C30_b Cs1 Cs1 92.6(5) . 5_766
C30_b Cs1 H5 111.4(4) . .
C30_b Cs1 C5 80.7(4) . 5_766
C30_b Cs1 C6 114.5(3) . 5_766
N1 Si1 C1 111.5(8) . .
N1 Si1 C4 107.2(6) . .
N1 Si1 C7 113.2(8) . .
C1 Si1 C4 111.8(9) . .
C1 Si1 C7 106.4(7) . .
C4 Si1 C7 106.7(8) . .
N2 Si2 C12 108.5(6) . .
N2 Si2 C15 111.6(6) . .
N2 Si2 C18 112.6(7) . .
C12 Si2 C15 113.0(8) . .
C12 Si2 C18 105.7(6) . .
C15 Si2 C18 105.4(6) . .
N3 Si3 C23_b 108.9(11) . .
N3 Si3 C23A_a 106.6(9) . .
N3 Si3 C26_b 123.3(9) . .
N3 Si3 C26A_a 107.7(10) . .
N3 Si3 C29_b 111.1(10) . .
N3 Si3 C29A_a 101.4(10) . .
C26_b Si3 C23_b 80.4(13) . .
C26A_a Si3 C23A_a 128.0(12) . .
C29_b Si3 C23_b 112.4(12) . .
C29_b Si3 C26_b 116.2(14) . .
C29A_a Si3 C23A_a 96.1(13) . .
C29A_a Si3 C26A_a 113.9(15) . .
Si1 N1 U1 130.6(7) . .
C10 N1 U1 110.4(9) . .
C10 N1 Si1 118.6(10) . .
Si2 N2 U1 133.3(5) . .
C21 N2 U1 110.3(7) . .
C21 N2 Si2 116.5(8) . .
Si3 N3 U1 131.3(7) . .
C32 N3 U1 109.5(9) . .
C32 N3 Si3 119.2(10) . .
C11 N4 U1 106.9(10) . .
C11 N4 C22 110.8(11) . .
C22 N4 U1 107.9(8) . .
C33 N4 U1 106.9(8) . .
C33 N4 C11 111.7(12) . .
C33 N4 C22 112.3(12) . .
U1 N5 Cs1 129.4(7) . 5_766
U1 N5 Cs1 123.7(7) . .
U1 N5 H5 105.0(18) . .
Cs1 N5 Cs1 88.7(4) . 5_766
Cs1 N5 H5 115(10) 5_766 .
Cs1 N5 H5 88(10) . .
Si1 C1 H1 105.7 . .
C2 C1 Si1 114.7(12) . .
C2 C1 H1 105.7 . .
C2 C1 C3 108.6(11) . .
C3 C1 Si1 115.5(10) . .
C3 C1 H1 105.7 . .
C1 C2 H2A 109.5 . .
C1 C2 H2B 109.5 . .
C1 C2 H2C 109.5 . .
H2A C2 H2B 109.5 . .
H2A C2 H2C 109.5 . .
H2B C2 H2C 109.5 . .
C1 C3 H3A 109.5 . .
C1 C3 H3B 109.5 . .
C1 C3 H3C 109.5 . .
H3A C3 H3B 109.5 . .
H3A C3 H3C 109.5 . .
H3B C3 H3C 109.5 . .
Si1 C4 Cs1 137.1(8) . 5_766
Si1 C4 H4 105.0 . .
C5 C4 Cs1 86.5(13) . 5_766
C5 C4 Si1 116.2(11) . .
C5 C4 H4 105.0 . .
C5 C4 C6 110.3(11) . .
C6 C4 Cs1 87.8(12) . 5_766
C6 C4 Si1 114.0(11) . .
C6 C4 H4 105.0 . .
Cs1 C5 H5A 169.7 5_766 .
Cs1 C5 H5B 62.2 5_766 .
Cs1 C5 H5C 80.0 5_766 .
C4 C5 Cs1 69.9(12) . 5_766
C4 C5 H5A 109.5 . .
C4 C5 H5B 109.5 . .
C4 C5 H5C 109.5 . .
H5A C5 H5B 109.5 . .
H5A C5 H5C 109.5 . .
H5B C5 H5C 109.5 . .
Cs1 C6 H6A 99.6 5_766 .
Cs1 C6 H6B 149.1 5_766 .
Cs1 C6 H6C 48.6 5_766 .
C4 C6 Cs1 68.7(11) . 5_766
C4 C6 H6A 109.5 . .
C4 C6 H6B 109.5 . .
C4 C6 H6C 109.5 . .
H6A C6 H6B 109.5 . .
H6A C6 H6C 109.5 . .
H6B C6 H6C 109.5 . .
Si1 C7 H7 106.7 . .
C8 C7 Si1 114.0(10) . .
C8 C7 H7 106.7 . .
C8 C7 C9 109.5(12) . .
C9 C7 Si1 112.7(11) . .
C9 C7 H7 106.7 . .
C7 C8 H8A 109.5 . .
C7 C8 H8B 109.5 . .
C7 C8 H8C 109.5 . .
H8A C8 H8B 109.5 . .
H8A C8 H8C 109.5 . .
H8B C8 H8C 109.5 . .
C7 C9 H9A 109.5 . .
C7 C9 H9B 109.5 . .
C7 C9 H9C 109.5 . .
H9A C9 H9B 109.5 . .
H9A C9 H9C 109.5 . .
H9B C9 H9C 109.5 . .
N1 C10 H10A 109.7 . .
N1 C10 H10B 109.7 . .
N1 C10 C11 109.6(14) . .
H10A C10 H10B 108.2 . .
C11 C10 H10A 109.7 . .
C11 C10 H10B 109.7 . .
N4 C11 C10 110.2(14) . .
N4 C11 H11A 109.6 . .
N4 C11 H11B 109.6 . .
C10 C11 H11A 109.6 . .
C10 C11 H11B 109.6 . .
H11A C11 H11B 108.1 . .
Si2 C12 H12 105.4 . .
C13 C12 Si2 114.6(10) . .
C13 C12 H12 105.4 . .
C13 C12 C14 109.7(11) . .
C14 C12 Si2 115.4(9) . .
C14 C12 H12 105.4 . .
C12 C13 H13A 109.5 . .
C12 C13 H13B 109.5 . .
C12 C13 H13C 109.5 . .
H13A C13 H13B 109.5 . .
H13A C13 H13C 109.5 . .
H13B C13 H13C 109.5 . .
C12 C14 H14A 109.5 . .
C12 C14 H14B 109.5 . .
C12 C14 H14C 109.5 . .
H14A C14 H14B 109.5 . .
H14A C14 H14C 109.5 . .
H14B C14 H14C 109.5 . .
Si2 C15 H15 105.8 . .
C16 C15 Si2 114.9(9) . .
C16 C15 H15 105.8 . .
C16 C15 C17 109.9(12) . .
C17 C15 Si2 114.0(10) . .
C17 C15 H15 105.8 . .
C15 C16 H16A 109.5 . .
C15 C16 H16B 109.5 . .
C15 C16 H16C 109.5 . .
H16A C16 H16B 109.5 . .
H16A C16 H16C 109.5 . .
H16B C16 H16C 109.5 . .
C15 C17 H17A 109.5 . .
C15 C17 H17B 109.5 . .
C15 C17 H17C 109.5 . .
H17A C17 H17B 109.5 . .
H17A C17 H17C 109.5 . .
H17B C17 H17C 109.5 . .
Si2 C18 H18 107.0 . .
C19 C18 Si2 112.8(9) . .
C19 C18 H18 107.0 . .
C20 C18 Si2 113.8(9) . .
C20 C18 H18 107.0 . .
C20 C18 C19 108.8(11) . .
C18 C19 H19A 109.5 . .
C18 C19 H19B 109.5 . .
C18 C19 H19C 109.5 . .
H19A C19 H19B 109.5 . .
H19A C19 H19C 109.5 . .
H19B C19 H19C 109.5 . .
C18 C20 H20A 109.5 . .
C18 C20 H20B 109.5 . .
C18 C20 H20C 109.5 . .
H20A C20 H20B 109.5 . .
H20A C20 H20C 109.5 . .
H20B C20 H20C 109.5 . .
N2 C21 H21A 109.2 . .
N2 C21 H21B 109.3 . .
N2 C21 C22 111.8(11) . .
H21A C21 H21B 107.9 . .
C22 C21 H21A 109.2 . .
C22 C21 H21B 109.2 . .
N4 C22 C21 109.0(11) . .
N4 C22 H22A 109.9 . .
N4 C22 H22B 109.9 . .
C21 C22 H22A 109.9 . .
C21 C22 H22B 109.9 . .
H22A C22 H22B 108.3 . .
Si3 C23_b H23_b 104.4 . .
C24_b C23_b Si3 114.6(13) . .
C24_b C23_b H23_b 104.4 . .
C25_b C23_b Si3 116.4(13) . .
C25_b C23_b H23_b 104.4 . .
C25_b C23_b C24_b 111.1(15) . .
Si3 C23A_a H23A_a 105.7 . .
C24A_a C23A_a Si3 115.6(13) . .
C24A_a C23A_a H23A_a 105.7 . .
C24A_a C23A_a C25A_a 109.5(15) . .
C25A_a C23A_a Si3 113.6(13) . .
C25A_a C23A_a H23A_a 105.7 . .
Cs1 C24_b H24A_b 48.4 5_766 .
Cs1 C24_b H24B_b 100.7 5_766 .
Cs1 C24_b H24C_b 68.2 5_766 .
C23_b C24_b Cs1 148(2) . 5_766
C23_b C24_b H24A_b 109.5 . .
C23_b C24_b H24B_b 109.5 . .
C23_b C24_b H24C_b 109.5 . .
H24A_b C24_b H24B_b 109.5 . .
H24A_b C24_b H24C_b 109.5 . .
H24B_b C24_b H24C_b 109.5 . .
C23A_a C24A_a H24D_a 109.5 . .
C23A_a C24A_a H24E_a 109.5 . .
C23A_a C24A_a H24F_a 109.5 . .
H24D_a C24A_a H24E_a 109.5 . .
H24D_a C24A_a H24F_a 109.5 . .
H24E_a C24A_a H24F_a 109.5 . .
C23_b C25_b H25A_b 109.5 . .
C23_b C25_b H25B_b 109.5 . .
C23_b C25_b H25C_b 109.5 . .
H25A_b C25_b H25B_b 109.5 . .
H25A_b C25_b H25C_b 109.5 . .
H25B_b C25_b H25C_b 109.5 . .
Cs1 C25A_a H25D_a 155.0 5_766 .
Cs1 C25A_a H25E_a 56.9 5_766 .
Cs1 C25A_a H25F_a 63.1 5_766 .
C23A_a C25A_a Cs1 95(2) . 5_766
C23A_a C25A_a H25D_a 109.5 . .
C23A_a C25A_a H25E_a 109.5 . .
C23A_a C25A_a H25F_a 109.5 . .
H25D_a C25A_a H25E_a 109.5 . .
H25D_a C25A_a H25F_a 109.5 . .
H25E_a C25A_a H25F_a 109.5 . .
Si3 C26_b H26_b 105.7 . .
C27_b C26_b Si3 114.3(13) . .
C27_b C26_b H26_b 105.7 . .
C28_b C26_b Si3 115.1(13) . .
C28_b C26_b H26_b 105.7 . .
C28_b C26_b C27_b 109.5(14) . .
Si3 C26A_a H26A_a 105.5 . .
C27A_a C26A_a Si3 115.1(13) . .
C27A_a C26A_a H26A_a 105.5 . .
C27A_a C26A_a C28A_a 109.1(14) . .
C28A_a C26A_a Si3 115.1(13) . .
C28A_a C26A_a H26A_a 105.5 . .
C26_b C27_b H27A_b 109.5 . .
C26_b C27_b H27B_b 109.5 . .
C26_b C27_b H27C_b 109.5 . .
H27A_b C27_b H27B_b 109.5 . .
H27A_b C27_b H27C_b 109.5 . .
H27B_b C27_b H27C_b 109.5 . .
C26A_a C27A_a H27D_a 109.5 . .
C26A_a C27A_a H27E_a 109.5 . .
C26A_a C27A_a H27F_a 109.5 . .
H27D_a C27A_a H27E_a 109.5 . .
H27D_a C27A_a H27F_a 109.5 . .
H27E_a C27A_a H27F_a 109.5 . .
C26_b C28_b H28A_b 109.5 . .
C26_b C28_b H28B_b 109.5 . .
C26_b C28_b H28C_b 109.5 . .
H28A_b C28_b H28B_b 109.5 . .
H28A_b C28_b H28C_b 109.5 . .
H28B_b C28_b H28C_b 109.5 . .
C26A_a C28A_a H28D_a 109.5 . .
C26A_a C28A_a H28E_a 109.5 . .
C26A_a C28A_a H28F_a 109.5 . .
H28D_a C28A_a H28E_a 109.5 . .
H28D_a C28A_a H28F_a 109.5 . .
H28E_a C28A_a H28F_a 109.5 . .
Si3 C29_b Cs1 125.4(13) . .
Si3 C29_b H29_b 105.9 . .
C30_b C29_b Cs1 84(2) . .
C30_b C29_b Si3 114.3(13) . .
C30_b C29_b H29_b 105.9 . .
C31_b C29_b Cs1 105(2) . .
C31_b C29_b Si3 114.2(13) . .
C31_b C29_b H29_b 105.9 . .
C31_b C29_b C30_b 110.0(14) . .
Si3 C29A_a H29A_a 105.7 . .
C30A_a C29A_a Si3 114.9(13) . .
C30A_a C29A_a H29A_a 105.7 . .
C31A_a C29A_a Si3 114.1(13) . .
C31A_a C29A_a H29A_a 105.7 . .
C31A_a C29A_a C30A_a 109.8(14) . .
Cs1 C30_b H30A_b 178.6 . .
Cs1 C30_b H30B_b 69.5 . .
Cs1 C30_b H30C_b 70.3 . .
C29_b C30_b Cs1 71.9(18) . .
C29_b C30_b H30A_b 109.5 . .
C29_b C30_b H30B_b 109.5 . .
C29_b C30_b H30C_b 109.5 . .
H30A_b C30_b H30B_b 109.5 . .
H30A_b C30_b H30C_b 109.5 . .
H30B_b C30_b H30C_b 109.5 . .
C29A_a C30A_a H30D_a 109.5 . .
C29A_a C30A_a H30E_a 109.5 . .
C29A_a C30A_a H30F_a 109.5 . .
H30D_a C30A_a H30E_a 109.5 . .
H30D_a C30A_a H30F_a 109.5 . .
H30E_a C30A_a H30F_a 109.5 . .
C29_b C31_b H31A_b 109.5 . .
C29_b C31_b H31B_b 109.5 . .
C29_b C31_b H31C_b 109.5 . .
H31A_b C31_b H31B_b 109.5 . .
H31A_b C31_b H31C_b 109.5 . .
H31B_b C31_b H31C_b 109.5 . .
C29A_a C31A_a H31D_a 109.5 . .
C29A_a C31A_a H31E_a 109.5 . .
C29A_a C31A_a H31F_a 109.5 . .
H31D_a C31A_a H31E_a 109.5 . .
H31D_a C31A_a H31F_a 109.5 . .
H31E_a C31A_a H31F_a 109.5 . .
N3 C32 H32A 109.1 . .
N3 C32 H32B 109.1 . .
N3 C32 C33 112.6(13) . .
H32A C32 H32B 107.8 . .
C33 C32 H32A 109.1 . .
C33 C32 H32B 109.1 . .
N4 C33 C32 110.7(13) . .
N4 C33 H33A 109.5 . .
N4 C33 H33B 109.5 . .
C32 C33 H33A 109.5 . .
C32 C33 H33B 109.5 . .
H33A C33 H33B 108.1 . .

loop_
_geom_bond_atom_site_label_1
_geom_bond_atom_site_label_2
_geom_bond_distance
_geom_bond_site_symmetry_2
U1 N1 2.348(11) .
U1 N2 2.348(9) .
U1 N3 2.357(10) .
U1 N4 2.660(13) .
U1 N5 2.063(14) .
U1 H5 2.50(2) .
Cs1 N5 3.065(18) .
Cs1 N5 3.084(14) 5_766
Cs1 H5 3.2(2) .
Cs1 C24_b 3.29(3) 5_766
Si1 N1 1.716(11) .
Si1 C1 1.882(13) .
Si1 C4 1.885(14) .
Si1 C7 1.892(13) .
Si2 N2 1.717(10) .
Si2 C12 1.888(12) .
Si2 C15 1.897(12) .
Si2 C18 1.899(12) .
Si3 N3 1.712(11) .
Si3 C23_b 1.883(15) .
Si3 C23A_a 1.894(15) .
Si3 C26_b 1.877(15) .
Si3 C26A_a 1.886(15) .
Si3 C29_b 1.872(16) .
Si3 C29A_a 1.886(16) .
N1 C10 1.463(16) .
N2 C21 1.470(14) .
N3 C32 1.458(16) .
N4 C11 1.483(14) .
N4 C22 1.483(13) .
N4 C33 1.478(14) .
N5 Cs1 3.084(14) 5_766
N5 H5 0.979(10) .
C1 H1 1.0000 .
C1 C2 1.535(14) .
C1 C3 1.537(13) .
C2 H2A 0.9800 .
C2 H2B 0.9800 .
C2 H2C 0.9800 .
C3 H3A 0.9800 .
C3 H3B 0.9800 .
C3 H3C 0.9800 .
C4 H4 1.0000 .
C4 C5 1.520(13) .
C4 C6 1.531(13) .
C5 H5A 0.9800 .
C5 H5B 0.9800 .
C5 H5C 0.9800 .
C6 H6A 0.9800 .
C6 H6B 0.9800 .
C6 H6C 0.9800 .
C7 H7 1.0000 .
C7 C8 1.527(14) .
C7 C9 1.535(14) .
C8 H8A 0.9800 .
C8 H8B 0.9800 .
C8 H8C 0.9800 .
C9 H9A 0.9800 .
C9 H9B 0.9800 .
C9 H9C 0.9800 .
C10 H10A 0.9900 .
C10 H10B 0.9900 .
C10 C11 1.516(18) .
C11 H11A 0.9900 .
C11 H11B 0.9900 .
C12 H12 1.0000 .
C12 C13 1.528(13) .
C12 C14 1.529(13) .
C13 H13A 0.9800 .
C13 H13B 0.9800 .
C13 H13C 0.9800 .
C14 H14A 0.9800 .
C14 H14B 0.9800 .
C14 H14C 0.9800 .
C15 H15 1.0000 .
C15 C16 1.524(13) .
C15 C17 1.531(13) .
C16 H16A 0.9800 .
C16 H16B 0.9800 .
C16 H16C 0.9800 .
C17 H17A 0.9800 .
C17 H17B 0.9800 .
C17 H17C 0.9800 .
C18 H18 1.0000 .
C18 C19 1.536(13) .
C18 C20 1.531(13) .
C19 H19A 0.9800 .
C19 H19B 0.9800 .
C19 H19C 0.9800 .
C20 H20A 0.9800 .
C20 H20B 0.9800 .
C20 H20C 0.9800 .
C21 H21A 0.9900 .
C21 H21B 0.9900 .
C21 C22 1.521(15) .
C22 H22A 0.9900 .
C22 H22B 0.9900 .
C23_b H23_b 1.0000 .
C23_b C24_b 1.526(15) .
C23_b C25_b 1.517(15) .
C23A_a H23A_a 1.0000 .
C23A_a C24A_a 1.523(15) .
C23A_a C25A_a 1.535(15) .
C24_b Cs1 3.29(3) 5_766
C24_b H24A_b 0.9800 .
C24_b H24B_b 0.9800 .
C24_b H24C_b 0.9800 .
C24A_a H24D_a 0.9800 .
C24A_a H24E_a 0.9800 .
C24A_a H24F_a 0.9800 .
C25_b H25A_b 0.9800 .
C25_b H25B_b 0.9800 .
C25_b H25C_b 0.9800 .
C25A_a H25D_a 0.9800 .
C25A_a H25E_a 0.9800 .
C25A_a H25F_a 0.9800 .
C26_b H26_b 1.0000 .
C26_b C27_b 1.536(15) .
C26_b C28_b 1.529(15) .
C26A_a H26A_a 1.0000 .
C26A_a C27A_a 1.527(15) .
C26A_a C28A_a 1.541(15) .
C27_b H27A_b 0.9800 .
C27_b H27B_b 0.9800 .
C27_b H27C_b 0.9800 .
C27A_a H27D_a 0.9800 .
C27A_a H27E_a 0.9800 .
C27A_a H27F_a 0.9800 .
C28_b H28A_b 0.9800 .
C28_b H28B_b 0.9800 .
C28_b H28C_b 0.9800 .
C28A_a H28D_a 0.9800 .
C28A_a H28E_a 0.9800 .
C28A_a H28F_a 0.9800 .
C29_b H29_b 1.0000 .
C29_b C30_b 1.539(15) .
C29_b C31_b 1.530(15) .
C29A_a H29A_a 1.0000 .
C29A_a C30A_a 1.534(15) .
C29A_a C31A_a 1.527(15) .
C30_b H30A_b 0.9800 .
C30_b H30B_b 0.9800 .
C30_b H30C_b 0.9800 .
C30A_a H30D_a 0.9800 .
C30A_a H30E_a 0.9800 .
C30A_a H30F_a 0.9800 .
C31_b H31A_b 0.9800 .
C31_b H31B_b 0.9800 .
C31_b H31C_b 0.9800 .
C31A_a H31D_a 0.9800 .
C31A_a H31E_a 0.9800 .
C31A_a H31F_a 0.9800 .
C32 H32A 0.9900 .
C32 H32B 0.9900 .
C32 C33 1.526(16) .
C33 H33A 0.9900 .
C33 H33B 0.9900 .

loop_
_geom_torsion_atom_site_label_1
_geom_torsion_atom_site_label_2
_geom_torsion_atom_site_label_3
_geom_torsion_atom_site_label_4
_geom_torsion
_geom_torsion_site_symmetry_4
U1 N1 C10 C11 60.3(14) .
U1 N2 C21 C22 58.4(13) .
U1 N3 C32 C33 57.3(16) .
U1 N4 C11 C10 31.6(14) .
U1 N4 C22 C21 31.2(13) .
U1 N4 C33 C32 29.5(15) .
Si1 N1 C10 C11 -126.5(12) .
Si1 C4 C5 Cs1 -141.9(12) 5_766
Si1 C4 C6 Cs1 141.7(11) 5_766
Si2 N2 C21 C22 -120.8(11) .
Si3 N3 C32 C33 -119.7(13) .
Si3 C23_b C24_b Cs1 64(3) 5_766
Si3 C23A_a C25A_a Cs1 -127.2(15) 5_766
Si3 C29_b C30_b Cs1 -126.3(18) .
N1 Si1 C1 C2 -175.7(15) .
N1 Si1 C1 C3 56.9(17) .
N1 Si1 C4 Cs1 55.8(10) 5_766
N1 Si1 C4 C5 171.2(15) .
N1 Si1 C4 C6 -58.8(15) .
N1 Si1 C7 C8 -72.9(16) .
N1 Si1 C7 C9 52.7(15) .
N1 C10 C11 N4 -62.2(17) .
N2 Si2 C12 C13 -69.9(14) .
N2 Si2 C12 C14 161.2(14) .
N2 Si2 C15 C16 58.3(15) .
N2 Si2 C15 C17 -173.7(14) .
N2 Si2 C18 C19 -61.4(13) .
N2 Si2 C18 C20 63.1(13) .
N2 C21 C22 N4 -60.8(16) .
N3 Si3 C23_b C24_b -78(2) .
N3 Si3 C23_b C25_b 54(2) .
N3 Si3 C23A_a C24A_a -179(2) .
N3 Si3 C23A_a C25A_a 54(2) .
N3 Si3 C26_b C27_b 167(2) .
N3 Si3 C26_b C28_b 39(3) .
N3 Si3 C26A_a C27A_a -171(2) .
N3 Si3 C26A_a C28A_a 61(3) .
N3 Si3 C29_b Cs1 58.9(13) .
N3 Si3 C29_b C30_b 159(2) .
N3 Si3 C29_b C31_b -73(2) .
N3 Si3 C29A_a C30A_a 150(2) .
N3 Si3 C29A_a C31A_a -82(2) .
N3 C32 C33 N4 -59.9(19) .
C1 Si1 N1 U1 -149.9(9) .
C1 Si1 N1 C10 38.6(15) .
C1 Si1 C4 Cs1 178.3(7) 5_766
C1 Si1 C4 C5 -66.3(16) .
C1 Si1 C4 C6 63.7(15) .
C1 Si1 C7 C8 164.3(15) .
C1 Si1 C7 C9 -70.1(15) .
C4 Si1 N1 U1 -27.2(12) .
C4 Si1 N1 C10 161.2(12) .
C4 Si1 C1 C2 64.3(16) .
C4 Si1 C1 C3 -63.1(16) .
C4 Si1 C7 C8 44.8(16) .
C4 Si1 C7 C9 170.4(13) .
C5 C4 C6 Cs1 -85.5(16) 5_766
C6 C4 C5 Cs1 86.3(15) 5_766
C7 Si1 N1 U1 90.2(11) .
C7 Si1 N1 C10 -81.3(14) .
C7 Si1 C1 C2 -51.8(17) .
C7 Si1 C1 C3 -179.2(15) .
C7 Si1 C4 Cs1 -65.7(10) 5_766
C7 Si1 C4 C5 49.7(17) .
C7 Si1 C4 C6 179.6(14) .
C11 N4 C22 C21 147.9(13) .
C11 N4 C33 C32 -87.1(17) .
C12 Si2 N2 U1 -7.5(11) .
C12 Si2 N2 C21 171.4(10) .
C12 Si2 C15 C16 -64.2(15) .
C12 Si2 C15 C17 63.8(15) .
C12 Si2 C18 C19 56.9(13) .
C12 Si2 C18 C20 -178.6(12) .
C15 Si2 N2 U1 -132.6(8) .
C15 Si2 N2 C21 46.3(12) .
C15 Si2 C12 C13 54.3(14) .
C15 Si2 C12 C14 -74.6(16) .
C15 Si2 C18 C19 176.7(12) .
C15 Si2 C18 C20 -58.7(13) .
C18 Si2 N2 U1 109.1(8) .
C18 Si2 N2 C21 -71.9(11) .
C18 Si2 C12 C13 169.1(13) .
C18 Si2 C12 C14 40.2(16) .
C18 Si2 C15 C16 -179.2(13) .
C18 Si2 C15 C17 -51.2(15) .
C22 N4 C11 C10 -85.7(16) .
C22 N4 C33 C32 147.7(13) .
C23_b Si3 N3 U1 93.5(11) .
C23_b Si3 N3 C32 -90.3(14) .
C23_b Si3 C23A_a C24A_a 82(3) .
C23_b Si3 C23A_a C25A_a -46(2) .
C23_b Si3 C26_b C27_b -87(2) .
C23_b Si3 C26_b C28_b 145(3) .
C23_b Si3 C26A_a C27A_a -59(3) .
C23_b Si3 C26A_a C28A_a 173(3) .
C23_b Si3 C29_b Cs1 -63.4(16) .
C23_b Si3 C29_b C30_b 37(3) .
C23_b Si3 C29_b C31_b 165(2) .
C23_b Si3 C29A_a C30A_a 26(3) .
C23_b Si3 C29A_a C31A_a 154(2) .
C23A_a Si3 N3 U1 57.6(14) .
C23A_a Si3 N3 C32 -126.3(15) .
C23A_a Si3 C23_b C24_b 14(2) .
C23A_a Si3 C23_b C25_b 146(3) .
C23A_a Si3 C26_b C27_b -68(3) .
C23A_a Si3 C26_b C28_b 164(2) .
C23A_a Si3 C26A_a C27A_a -42(3) .
C23A_a Si3 C26A_a C28A_a -170(2) .
C23A_a Si3 C29_b Cs1 -46.1(13) .
C23A_a Si3 C29_b C30_b 54(2) .
C23A_a Si3 C29_b C31_b -178(2) .
C23A_a Si3 C29A_a C30A_a 42(2) .
C23A_a Si3 C29A_a C31A_a 170(2) .
C24A_a C23A_a C25A_a Cs1 102(2) 5_766
C25_b C23_b C24_b Cs1 -70(3) 5_766
C26_b Si3 N3 U1 -175.7(13) .
C26_b Si3 N3 C32 0.4(18) .
C26_b Si3 C23_b C24_b 160(2) .
C26_b Si3 C23_b C25_b -68(2) .
C26_b Si3 C23A_a C24A_a 46(3) .
C26_b Si3 C23A_a C25A_a -81(2) .
C26_b Si3 C26A_a C27A_a -27(4) .
C26_b Si3 C26A_a C28A_a -155(6) .
C26_b Si3 C29_b Cs1 -153.5(12) .
C26_b Si3 C29_b C30_b -53(3) .
C26_b Si3 C29_b C31_b 75(3) .
C26_b Si3 C29A_a C30A_a -73(3) .
C26_b Si3 C29A_a C31A_a 55(3) .
C26A_a Si3 N3 U1 -162.2(12) .
C26A_a Si3 N3 C32 14.0(16) .
C26A_a Si3 C23_b C24_b 171(2) .
C26A_a Si3 C23_b C25_b -57(2) .
C26A_a Si3 C23A_a C24A_a 52(3) .
C26A_a Si3 C23A_a C25A_a -76(3) .
C26A_a Si3 C26_b C27_b 125(5) .
C26A_a Si3 C26_b C28_b -3(4) .
C26A_a Si3 C29_b Cs1 -175.6(10) .
C26A_a Si3 C29_b C30_b -75(3) .
C26A_a Si3 C29_b C31_b 53(3) .
C26A_a Si3 C29A_a C30A_a -94(2) .
C26A_a Si3 C29A_a C31A_a 34(3) .
C29_b Si3 N3 U1 -30.8(14) .
C29_b Si3 N3 C32 145.3(14) .
C29_b Si3 C23_b C24_b 46(3) .
C29_b Si3 C23_b C25_b 178(2) .
C29_b Si3 C23A_a C24A_a -69(2) .
C29_b Si3 C23A_a C25A_a 163(2) .
C29_b Si3 C26_b C27_b 23(3) .
C29_b Si3 C26_b C28_b -105(3) .
C29_b Si3 C26A_a C27A_a 62(3) .
C29_b Si3 C26A_a C28A_a -66(3) .
C29_b Si3 C29A_a C30A_a 18(6) .
C29_b Si3 C29A_a C31A_a 146(7) .
C29A_a Si3 N3 U1 -42.3(13) .
C29A_a Si3 N3 C32 133.8(14) .
C29A_a Si3 C23_b C24_b 44(3) .
C29A_a Si3 C23_b C25_b 176(2) .
C29A_a Si3 C23A_a C24A_a -75(2) .
C29A_a Si3 C23A_a C25A_a 157(2) .
C29A_a Si3 C26_b C27_b 40(3) .
C29A_a Si3 C26_b C28_b -88(3) .
C29A_a Si3 C26A_a C27A_a 77(3) .
C29A_a Si3 C26A_a C28A_a -51(3) .
C29A_a Si3 C29_b Cs1 109(7) .
C29A_a Si3 C29_b C30_b -150(7) .
C29A_a Si3 C29_b C31_b -22(6) .
C31_b C29_b C30_b Cs1 104(2) .
C33 N4 C11 C10 148.2(13) .
C33 N4 C22 C21 -86.4(15) .
